data_7059442
loop_
_publ_author_name
'Driscoll, Oliver J.'
'Stewart, Jack A.'
'McKeown, Paul'
'Jones, Matthew D.'

_publ_section_title
;
 Salalen vs. thiolen: in the ring(-opening of epoxide and cyclic carbonate
 formation)
;
_journal_issue 15
_journal_name_full 'New Journal of Chemistry'
_journal_page_first 6063
_journal_page_last 6067
_journal_paper_doi 10.1039/D0NJ00725K
_journal_volume 44
_journal_year 2020
_chemical_formula_sum 'C35 H52 Cl2 Fe N O4 S'
_chemical_formula_weight 709.58
_space_group_crystal_system monoclinic
_space_group_IT_number 14
_space_group_name_Hall '-P 2ybc'
_space_group_name_H-M_alt 'P 1 21/c 1'
_atom_sites_solution_hydrogens geom
_audit_creation_method SHELXL-2017/1
_audit_update_record
;
2020-01-28 deposited with the CCDC.	2020-03-30 downloaded from the CCDC.
;
_cell_angle_alpha 90
_cell_angle_beta 112.01(2)
_cell_angle_gamma 90
_cell_formula_units_Z 4
_cell_length_a 14.777(4)
_cell_length_b 14.448(7)
_cell_length_c 18.990(3)
_cell_measurement_reflns_used 2804
_cell_measurement_temperature 150(2)
_cell_measurement_theta_max 26.2620
_cell_measurement_theta_min 3.7610
_cell_volume 3759(2)
_computing_cell_refinement 'CrysAlisPro 1.171.38.46 (Rigaku OD, 2015)'
_computing_data_collection 'CrysAlisPro 1.171.38.46 (Rigaku OD, 2015)'
_computing_data_reduction 'CrysAlisPro 1.171.38.46 (Rigaku OD, 2015)'
_computing_molecular_graphics 'ORTEP3 for Windows - Farrugia, L. J. J. Appl. Crystallogr. 1997, 30, 565'
_computing_publication_material
;
 'WinGX publication routines, Farrugia, 
 L. J., J. Appl. Crystallogr., 1999, 32, 837-838
;
_computing_structure_refinement
;
 SHELXL-2017/1 (Sheldrick, 2017)
 Sheldrick GM (2008) Acta Crystallogr A64:112--122 and 
 C. B. H\"ubschle, G. M. Sheldrick and B. Dittrich
 ShelXle: a Qt graphical user interface for SHELXL
 J. Appl. Cryst., 44, (2011) 1281-1284.
;
_computing_structure_solution
; 
 SHELXT
 Sheldrick, G. M. (2008). Acta Cryst. A64, 112-122.
;
_diffrn_ambient_environment N~2~
_diffrn_ambient_temperature 150.00(10)
_diffrn_detector 'CCD plate'
_diffrn_detector_area_resol_mean 16.1468
_diffrn_detector_type EosS2
_diffrn_measured_fraction_theta_full 0.997
_diffrn_measured_fraction_theta_max 0.997
_diffrn_measurement_device 'four-circle diffractometer'
_diffrn_measurement_device_type 'New Xcalibur, EosS2'
_diffrn_radiation_monochromator graphite
_diffrn_radiation_probe x-ray
_diffrn_radiation_type 'Mo K\a'
_diffrn_radiation_wavelength 0.71073
_diffrn_reflns_av_R_equivalents 0.0651
_diffrn_reflns_av_unetI/netI 0.1081
_diffrn_reflns_Laue_measured_fraction_full 0.997
_diffrn_reflns_Laue_measured_fraction_max 0.997
_diffrn_reflns_limit_h_max 17
_diffrn_reflns_limit_h_min -17
_diffrn_reflns_limit_k_max 17
_diffrn_reflns_limit_k_min -12
_diffrn_reflns_limit_l_max 20
_diffrn_reflns_limit_l_min -22
_diffrn_reflns_number 15364
_diffrn_reflns_point_group_measured_fraction_full 0.997
_diffrn_reflns_point_group_measured_fraction_max 0.997
_diffrn_reflns_theta_full 25.027
_diffrn_reflns_theta_max 25.027
_diffrn_reflns_theta_min 3.484
_diffrn_source 'fine-focus sealed X-ray tube'
_diffrn_source_type 'Enhance (Mo) X-ray Source'
_exptl_absorpt_coefficient_mu 0.635
_exptl_absorpt_correction_T_max 1.00000
_exptl_absorpt_correction_T_min 0.31759
_exptl_absorpt_correction_type multi-scan
_exptl_absorpt_process_details
;
CrysAlisPro 1.171.40.57a (Rigaku Oxford Diffraction, 2019)
Empirical absorption correction using spherical harmonics,
 implemented in SCALE3 ABSPACK scaling algorithm.
;
_exptl_crystal_colour black
_exptl_crystal_density_diffrn 1.254
_exptl_crystal_description chunk
_exptl_crystal_F_000 1508
_exptl_crystal_size_max 0.3
_exptl_crystal_size_mid 0.2
_exptl_crystal_size_min 0.05
_refine_diff_density_max 0.798
_refine_diff_density_min -0.541
_refine_diff_density_rms 0.092
_refine_ls_extinction_method none
_refine_ls_goodness_of_fit_ref 1.019
_refine_ls_hydrogen_treatment constr
_refine_ls_matrix_type full
_refine_ls_number_parameters 459
_refine_ls_number_reflns 6631
_refine_ls_number_restraints 8
_refine_ls_restrained_S_all 1.020
_refine_ls_R_factor_all 0.1263
_refine_ls_R_factor_gt 0.0669
_refine_ls_shift/su_max 0.000
_refine_ls_shift/su_mean 0.000
_refine_ls_structure_factor_coef Fsqd
_refine_ls_weighting_details 'w=1/[\s^2^(Fo^2^)+(0.0850P)^2^+3.7495P] where P=(Fo^2^+2Fc^2^)/3'
_refine_ls_weighting_scheme calc
_refine_ls_wR_factor_gt 0.1544
_refine_ls_wR_factor_ref 0.1975
_reflns_Friedel_coverage 0.000
_reflns_number_gt 4005
_reflns_number_total 6631
_reflns_threshold_expression 'I > 2\s(I)'
_cod_data_source_file d0nj00725k2.cif
_cod_data_source_block e19mdj19
_cod_depositor_comments
;Adding full bibliography for 7059442.cif.

 Adding full bibliography for 7059442.cif.
;
_cod_original_sg_symbol_H-M 'P 21/c'
_cod_database_code 7059442
_shelx_shelxl_version_number 2017/1
_shelx_space_group_comment
;
The symmetry employed for this shelxl refinement is uniquely defined
by the following loop, which should always be used as a source of
symmetry information in preference to the above space-group names.
They are only intended as comments.
;
_oxdiff_exptl_absorpt_empirical_full_min 0.505
_oxdiff_exptl_absorpt_empirical_full_max 1.574
_oxdiff_exptl_absorpt_empirical_details
;
Empirical correction (ABSPACK) includes:
- Absorption correction using spherical harmonics
- Frame scaling
;

loop_
_space_group_symop_operation_xyz
'x, y, z'
'-x, y+1/2, -z+1/2'
'-x, -y, -z'
'x, -y-1/2, z-1/2'

loop_
_atom_site_label
_atom_site_type_symbol
_atom_site_fract_x
_atom_site_fract_y
_atom_site_fract_z
_atom_site_U_iso_or_equiv
_atom_site_adp_type
_atom_site_occupancy
_atom_site_site_symmetry_order
_atom_site_calc_flag
_atom_site_refinement_flags_posn
_atom_site_refinement_flags_adp
_atom_site_refinement_flags_occupancy
_atom_site_disorder_assembly
_atom_site_disorder_group
Fe1 Fe 0.68098(5) 0.39407(5) 0.57106(3) 0.0231(2) Uani 1 1 d . . . . .
Cl1 Cl 0.8900(10) 0.0966(6) 0.6700(3) 0.096(2) Uani 0.7 1 d D . P A 1
S1 S 0.62283(10) 0.24365(9) 0.61535(6) 0.0273(3) Uani 1 1 d . . . . .
O1 O 0.7063(2) 0.5155(2) 0.54678(16) 0.0235(8) Uani 1 1 d . . . . .
N1 N 0.5636(3) 0.4476(3) 0.59270(19) 0.0219(9) Uani 1 1 d . . . . .
C1 C 0.7013(4) 0.5942(3) 0.5815(2) 0.0249(11) Uani 1 1 d . . . . .
Cl2 Cl 0.9596(4) 0.0912(6) 0.5447(4) 0.155(3) Uani 0.7 1 d D . P A 1
O2 O 0.6371(2) 0.3427(2) 0.47343(15) 0.0229(8) Uani 1 1 d . . . . .
C2 C 0.6291(3) 0.6048(3) 0.6126(2) 0.0238(11) Uani 1 1 d . . . . .
O3 O 0.7652(3) 0.4082(2) 0.69118(17) 0.0315(9) Uani 1 1 d . . . . .
C3 C 0.6219(4) 0.6889(4) 0.6478(2) 0.0283(12) Uani 1 1 d . . . . .
H3 H 0.571450 0.695927 0.666964 0.034 Uiso 1 1 calc R U . . .
O4 O 0.8227(2) 0.3442(2) 0.61327(18) 0.0331(9) Uani 1 1 d . . . . .
C4 C 0.6850(4) 0.7607(4) 0.6551(2) 0.0271(12) Uani 1 1 d . . . . .
C5 C 0.7557(4) 0.7480(4) 0.6222(2) 0.0280(12) Uani 1 1 d . . . . .
H5 H 0.798774 0.797894 0.624964 0.034 Uiso 1 1 calc R U . . .
C6 C 0.7662(4) 0.6671(3) 0.5862(2) 0.0245(11) Uani 1 1 d . . . . .
C7 C 0.6851(4) 0.8501(4) 0.6979(3) 0.0330(13) Uani 1 1 d . . . . .
C8 C 0.6087(4) 0.8478(4) 0.7346(3) 0.0405(15) Uani 1 1 d . . . . .
H8A H 0.623375 0.796755 0.771179 0.061 Uiso 1 1 calc R U . . .
H8B H 0.543702 0.838711 0.695221 0.061 Uiso 1 1 calc R U . . .
H8C H 0.610173 0.906488 0.760906 0.061 Uiso 1 1 calc R U . . .
C9 C 0.7849(4) 0.8648(4) 0.7609(3) 0.0494(16) Uani 1 1 d . . . . .
H9A H 0.802031 0.810307 0.794069 0.074 Uiso 1 1 calc R U . . .
H9B H 0.782695 0.919506 0.790701 0.074 Uiso 1 1 calc R U . . .
H9C H 0.834092 0.873927 0.738428 0.074 Uiso 1 1 calc R U . . .
C10 C 0.6616(4) 0.9330(4) 0.6430(3) 0.0398(14) Uani 1 1 d . . . . .
H10A H 0.662945 0.990222 0.671100 0.060 Uiso 1 1 calc R U . . .
H10B H 0.596574 0.924904 0.603370 0.060 Uiso 1 1 calc R U . . .
H10C H 0.710275 0.936795 0.619455 0.060 Uiso 1 1 calc R U . . .
C11 C 0.8472(4) 0.6576(4) 0.5539(3) 0.0283(12) Uani 1 1 d . . . . .
C12 C 0.9148(4) 0.5777(4) 0.5941(3) 0.0397(14) Uani 1 1 d . . . . .
H12A H 0.967673 0.572645 0.574968 0.059 Uiso 1 1 calc R U . . .
H12B H 0.877511 0.519783 0.584075 0.059 Uiso 1 1 calc R U . . .
H12C H 0.942438 0.589363 0.648901 0.059 Uiso 1 1 calc R U . . .
C13 C 0.8005(4) 0.6384(4) 0.4672(3) 0.0357(13) Uani 1 1 d . . . . .
H13A H 0.852014 0.632864 0.446650 0.054 Uiso 1 1 calc R U . . .
H13B H 0.756865 0.689551 0.441918 0.054 Uiso 1 1 calc R U . . .
H13C H 0.763122 0.580599 0.458248 0.054 Uiso 1 1 calc R U . . .
C14 C 0.9090(4) 0.7451(4) 0.5645(3) 0.0416(14) Uani 1 1 d . . . . .
H14A H 0.941037 0.758760 0.618814 0.062 Uiso 1 1 calc R U . . .
H14B H 0.867038 0.797158 0.538931 0.062 Uiso 1 1 calc R U . . .
H14C H 0.958679 0.735552 0.542547 0.062 Uiso 1 1 calc R U . . .
C15 C 0.5606(4) 0.5334(3) 0.6110(2) 0.0251(11) Uani 1 1 d . . . . .
H15 H 0.507516 0.551190 0.624737 0.030 Uiso 1 1 calc R U . . .
C16 C 0.4878(4) 0.3858(3) 0.5984(3) 0.0275(12) Uani 1 1 d . . . . .
H16A H 0.444177 0.365849 0.546989 0.033 Uiso 1 1 calc R U . . .
H16B H 0.447987 0.419188 0.622122 0.033 Uiso 1 1 calc R U . . .
C17 C 0.5351(4) 0.3015(4) 0.6461(3) 0.0306(12) Uani 1 1 d . . . . .
H17A H 0.483409 0.256842 0.644157 0.037 Uiso 1 1 calc R U . . .
H17B H 0.568397 0.321048 0.699645 0.037 Uiso 1 1 calc R U . . .
C18 C 0.5468(4) 0.1995(4) 0.5217(3) 0.0326(13) Uani 1 1 d . . . . .
H18A H 0.514706 0.141390 0.527396 0.039 Uiso 1 1 calc R U . . .
H18B H 0.495254 0.245163 0.495384 0.039 Uiso 1 1 calc R U . . .
C19 C 0.6075(4) 0.1814(4) 0.4749(2) 0.0259(11) Uani 1 1 d . . . . .
C20 C 0.6496(4) 0.2560(3) 0.4516(2) 0.0245(11) Uani 1 1 d . . . . .
C21 C 0.7017(3) 0.2397(3) 0.4032(2) 0.0223(11) Uani 1 1 d . . . . .
C22 C 0.7092(4) 0.1485(3) 0.3823(2) 0.0264(11) Uani 1 1 d . . . . .
H22 H 0.743351 0.137123 0.349581 0.032 Uiso 1 1 calc R U . . .
C23 C 0.6694(4) 0.0727(4) 0.4063(3) 0.0294(12) Uani 1 1 d . . . . .
C24 C 0.6193(4) 0.0921(4) 0.4534(2) 0.0287(12) Uani 1 1 d . . . . .
H24 H 0.592011 0.042309 0.471546 0.034 Uiso 1 1 calc R U . . .
C25 C 0.7482(4) 0.3192(4) 0.3745(3) 0.0280(12) Uani 1 1 d . . . . .
C26 C 0.6685(4) 0.3869(4) 0.3270(3) 0.0386(14) Uani 1 1 d . . . . .
H26A H 0.619052 0.353271 0.285435 0.058 Uiso 1 1 calc R U . . .
H26B H 0.697731 0.435084 0.306001 0.058 Uiso 1 1 calc R U . . .
H26C H 0.637804 0.415483 0.359305 0.058 Uiso 1 1 calc R U . . .
C27 C 0.8004(4) 0.2844(4) 0.3238(3) 0.0349(13) Uani 1 1 d . . . . .
H27A H 0.853640 0.242844 0.353040 0.052 Uiso 1 1 calc R U . . .
H27B H 0.827102 0.337216 0.305547 0.052 Uiso 1 1 calc R U . . .
H27C H 0.754015 0.250953 0.280411 0.052 Uiso 1 1 calc R U . . .
C28 C 0.8247(4) 0.3712(4) 0.4413(3) 0.0367(14) Uani 1 1 d . . . . .
H28A H 0.792479 0.400792 0.472064 0.055 Uiso 1 1 calc R U . . .
H28B H 0.856396 0.418452 0.421461 0.055 Uiso 1 1 calc R U . . .
H28C H 0.873769 0.327258 0.472693 0.055 Uiso 1 1 calc R U . . .
C29 C 0.6780(4) -0.0251(3) 0.3797(3) 0.0344(13) Uani 1 1 d D . . . .
C30 C 0.6998(10) -0.0941(8) 0.4451(6) 0.048(4) Uani 0.6 1 d D . P B 1
H30A H 0.699788 -0.157082 0.425849 0.071 Uiso 0.6 1 calc R U P B 1
H30B H 0.649660 -0.089043 0.467035 0.071 Uiso 0.6 1 calc R U P B 1
H30C H 0.763931 -0.080498 0.484128 0.071 Uiso 0.6 1 calc R U P B 1
C31 C 0.7455(9) -0.0378(7) 0.3390(6) 0.046(3) Uani 0.6 1 d . . P B 1
H31A H 0.812719 -0.026985 0.374142 0.070 Uiso 0.6 1 calc R U P B 1
H31B H 0.728783 0.006306 0.296803 0.070 Uiso 0.6 1 calc R U P B 1
H31C H 0.739405 -0.101058 0.319162 0.070 Uiso 0.6 1 calc R U P B 1
C32 C 0.5773(5) -0.0542(7) 0.3230(5) 0.048(3) Uani 0.6 1 d D . P B 1
H32A H 0.556912 -0.012105 0.279334 0.073 Uiso 0.6 1 calc R U P B 1
H32B H 0.529787 -0.051638 0.347674 0.073 Uiso 0.6 1 calc R U P B 1
H32C H 0.580744 -0.117519 0.305632 0.073 Uiso 0.6 1 calc R U P B 1
C33 C 0.8756(4) 0.1406(4) 0.5797(2) 0.064(2) Uani 1 1 d D . . . .
H33A H 0.808378 0.127711 0.543591 0.077 Uiso 1 1 calc R U . A 1
H33B H 0.884624 0.208554 0.583098 0.077 Uiso 1 1 calc R U . A 1
C34 C 0.8371(4) 0.3732(4) 0.6800(3) 0.0343(13) Uani 1 1 d . . . . .
C35 C 0.9359(4) 0.3676(5) 0.7407(3) 0.0507(17) Uani 1 1 d . . . . .
H35A H 0.959296 0.303540 0.745524 0.076 Uiso 1 1 calc R U . . .
H35B H 0.932841 0.387889 0.788988 0.076 Uiso 1 1 calc R U . . .
H35C H 0.980836 0.407672 0.727644 0.076 Uiso 1 1 calc R U . . .
Cl1A Cl 0.9972(6) 0.1432(13) 0.5837(11) 0.196(10) Uani 0.3 1 d D . P A 2
Cl2A Cl 0.884(3) 0.0689(15) 0.6574(10) 0.146(10) Uani 0.3 1 d D . P A 2
C30A C 0.7877(5) -0.0414(11) 0.4022(11) 0.062(5) Uani 0.4 1 d D . P B 2
H30D H 0.798107 -0.099754 0.380029 0.092 Uiso 0.4 1 calc R U P B 2
H30E H 0.819143 -0.044696 0.457698 0.092 Uiso 0.4 1 calc R U P B 2
H30F H 0.815962 0.009684 0.383388 0.092 Uiso 0.4 1 calc R U P B 2
C31A C 0.6344(14) -0.0297(11) 0.2968(8) 0.054(4) Uani 0.4 1 d . . P B 2
H31D H 0.641412 -0.092554 0.280075 0.082 Uiso 0.4 1 calc R U P B 2
H31E H 0.667584 0.014134 0.275181 0.082 Uiso 0.4 1 calc R U P B 2
H31F H 0.564959 -0.013794 0.279437 0.082 Uiso 0.4 1 calc R U P B 2
C32A C 0.6461(15) -0.1019(12) 0.4209(11) 0.052(6) Uani 0.4 1 d D . P B 2
H32D H 0.575054 -0.100173 0.405732 0.077 Uiso 0.4 1 calc R U P B 2
H32E H 0.677345 -0.092596 0.475856 0.077 Uiso 0.4 1 calc R U P B 2
H32F H 0.665633 -0.162046 0.407335 0.077 Uiso 0.4 1 calc R U P B 2

loop_
_atom_site_aniso_label
_atom_site_aniso_U_11
_atom_site_aniso_U_22
_atom_site_aniso_U_33
_atom_site_aniso_U_23
_atom_site_aniso_U_13
_atom_site_aniso_U_12
Fe1 0.0351(4) 0.0188(4) 0.0181(3) -0.0004(3) 0.0131(3) 0.0012(3)
Cl1 0.153(6) 0.077(4) 0.070(2) 0.026(2) 0.056(3) 0.014(4)
S1 0.0434(8) 0.0222(7) 0.0195(6) 0.0011(6) 0.0154(5) 0.0009(6)
O1 0.0331(19) 0.0182(19) 0.0214(15) -0.0055(15) 0.0127(14) -0.0010(15)
N1 0.034(2) 0.016(2) 0.0171(18) -0.0021(18) 0.0116(17) -0.0040(19)
C1 0.039(3) 0.018(3) 0.015(2) 0.002(2) 0.007(2) 0.005(2)
Cl2 0.143(4) 0.214(8) 0.138(4) 0.012(4) 0.087(4) 0.090(5)
O2 0.038(2) 0.0170(19) 0.0158(15) 0.0004(14) 0.0120(14) 0.0022(15)
C2 0.028(3) 0.023(3) 0.020(2) -0.004(2) 0.009(2) 0.002(2)
O3 0.036(2) 0.034(2) 0.0225(16) -0.0016(16) 0.0089(15) -0.0016(18)
C3 0.041(3) 0.026(3) 0.022(2) 0.002(2) 0.015(2) 0.002(3)
O4 0.043(2) 0.030(2) 0.0289(19) 0.0050(17) 0.0166(16) 0.0051(18)
C4 0.043(3) 0.021(3) 0.020(2) -0.002(2) 0.014(2) 0.003(3)
C5 0.042(3) 0.025(3) 0.017(2) -0.004(2) 0.012(2) -0.010(3)
C6 0.036(3) 0.021(3) 0.015(2) -0.002(2) 0.008(2) -0.002(2)
C7 0.055(4) 0.022(3) 0.026(2) -0.004(2) 0.019(2) -0.003(3)
C8 0.071(4) 0.025(3) 0.042(3) -0.003(3) 0.039(3) 0.002(3)
C9 0.068(4) 0.045(4) 0.036(3) -0.017(3) 0.021(3) -0.003(3)
C10 0.059(4) 0.027(3) 0.041(3) -0.007(3) 0.027(3) -0.007(3)
C11 0.038(3) 0.026(3) 0.027(2) -0.002(2) 0.019(2) -0.004(3)
C12 0.043(3) 0.043(4) 0.039(3) -0.005(3) 0.022(3) -0.002(3)
C13 0.055(4) 0.034(3) 0.026(3) -0.003(3) 0.024(2) -0.007(3)
C14 0.044(3) 0.046(4) 0.042(3) -0.010(3) 0.024(3) -0.009(3)
C15 0.037(3) 0.023(3) 0.020(2) 0.003(2) 0.015(2) 0.005(2)
C16 0.037(3) 0.025(3) 0.025(2) -0.008(2) 0.016(2) -0.004(2)
C17 0.052(3) 0.023(3) 0.025(2) -0.006(2) 0.025(2) -0.006(3)
C18 0.044(3) 0.030(3) 0.026(2) -0.004(2) 0.016(2) -0.008(3)
C19 0.037(3) 0.024(3) 0.021(2) -0.008(2) 0.016(2) -0.006(2)
C20 0.034(3) 0.021(3) 0.017(2) -0.001(2) 0.008(2) 0.002(2)
C21 0.027(3) 0.022(3) 0.017(2) 0.001(2) 0.0070(19) 0.001(2)
C22 0.036(3) 0.024(3) 0.021(2) -0.001(2) 0.012(2) -0.003(2)
C23 0.043(3) 0.026(3) 0.020(2) -0.004(2) 0.013(2) 0.000(3)
C24 0.042(3) 0.024(3) 0.022(2) 0.000(2) 0.013(2) -0.004(3)
C25 0.040(3) 0.022(3) 0.026(2) -0.001(2) 0.017(2) -0.001(3)
C26 0.048(3) 0.037(4) 0.038(3) 0.012(3) 0.024(3) 0.007(3)
C27 0.053(3) 0.030(3) 0.029(3) 0.001(3) 0.025(3) -0.004(3)
C28 0.046(3) 0.035(3) 0.036(3) -0.004(3) 0.024(3) -0.008(3)
C29 0.059(4) 0.017(3) 0.034(3) 0.000(2) 0.026(3) 0.006(3)
C30 0.073(10) 0.020(7) 0.058(8) 0.001(6) 0.034(7) 0.007(7)
C31 0.086(8) 0.020(5) 0.049(6) -0.014(5) 0.042(6) 0.000(6)
C32 0.090(8) 0.014(5) 0.049(6) -0.013(5) 0.035(6) 0.000(5)
C33 0.082(5) 0.058(5) 0.054(4) 0.004(4) 0.026(4) 0.017(4)
C34 0.037(3) 0.029(3) 0.034(3) 0.012(3) 0.010(2) -0.002(3)
C35 0.041(3) 0.068(5) 0.035(3) 0.015(3) 0.006(3) 0.000(3)
Cl1A 0.172(14) 0.193(19) 0.31(3) 0.122(16) 0.196(17) 0.075(12)
Cl2A 0.140(13) 0.126(17) 0.180(17) 0.068(13) 0.069(14) -0.031(14)
C30A 0.092(14) 0.019(9) 0.092(13) -0.013(10) 0.056(12) 0.006(9)
C31A 0.100(14) 0.035(10) 0.035(8) -0.003(8) 0.033(9) -0.002(10)
C32A 0.079(16) 0.038(11) 0.060(13) -0.004(10) 0.052(12) -0.007(12)

loop_
_atom_type_symbol
_atom_type_description
_atom_type_scat_dispersion_real
_atom_type_scat_dispersion_imag
_atom_type_scat_source
C C 0.0033 0.0016 'International Tables Vol C Tables 4.2.6.8 and 6.1.1.4'
H H 0.0000 0.0000 'International Tables Vol C Tables 4.2.6.8 and 6.1.1.4'
N N 0.0061 0.0033 'International Tables Vol C Tables 4.2.6.8 and 6.1.1.4'
O O 0.0106 0.0060 'International Tables Vol C Tables 4.2.6.8 and 6.1.1.4'
S S 0.1246 0.1234 'International Tables Vol C Tables 4.2.6.8 and 6.1.1.4'
Fe Fe 0.3463 0.8444 'International Tables Vol C Tables 4.2.6.8 and 6.1.1.4'
Cl Cl 0.1484 0.1585 'International Tables Vol C Tables 4.2.6.8 and 6.1.1.4'

loop_
_geom_angle_atom_site_label_1
_geom_angle_atom_site_label_2
_geom_angle_atom_site_label_3
_geom_angle
_geom_angle_site_symmetry_1
_geom_angle_site_symmetry_3
_geom_angle_publ_flag
O2 Fe1 O1 98.82(13) . . ?
O2 Fe1 O4 99.80(14) . . ?
O1 Fe1 O4 98.86(14) . . ?
O2 Fe1 N1 109.78(14) . . ?
O1 Fe1 N1 87.64(14) . . ?
O4 Fe1 N1 148.39(13) . . ?
O2 Fe1 O3 158.68(14) . . ?
O1 Fe1 O3 94.70(13) . . ?
O4 Fe1 O3 61.67(13) . . ?
N1 Fe1 O3 87.09(14) . . ?
O2 Fe1 C34 130.40(17) . . ?
O1 Fe1 C34 96.29(16) . . ?
O4 Fe1 C34 30.98(15) . . ?
N1 Fe1 C34 117.83(17) . . ?
O3 Fe1 C34 30.76(15) . . ?
O2 Fe1 S1 87.43(10) . . ?
O1 Fe1 S1 168.43(10) . . ?
O4 Fe1 S1 89.58(11) . . ?
N1 Fe1 S1 81.07(12) . . ?
O3 Fe1 S1 82.30(10) . . ?
C34 Fe1 S1 86.86(13) . . ?
C17 S1 C18 102.8(2) . . ?
C17 S1 Fe1 94.72(17) . . ?
C18 S1 Fe1 97.74(17) . . ?
C1 O1 Fe1 128.4(3) . . ?
C15 N1 C16 117.4(4) . . ?
C15 N1 Fe1 121.7(3) . . ?
C16 N1 Fe1 120.4(3) . . ?
O1 C1 C6 120.6(4) . . ?
O1 C1 C2 119.5(4) . . ?
C6 C1 C2 119.9(4) . . ?
C20 O2 Fe1 129.3(3) . . ?
C3 C2 C1 119.8(5) . . ?
C3 C2 C15 116.8(4) . . ?
C1 C2 C15 123.4(4) . . ?
C34 O3 Fe1 88.4(3) . . ?
C4 C3 C2 122.2(5) . . ?
C4 C3 H3 118.9 . . ?
C2 C3 H3 118.9 . . ?
C34 O4 Fe1 92.2(3) . . ?
C3 C4 C5 116.4(5) . . ?
C3 C4 C7 124.2(5) . . ?
C5 C4 C7 119.4(5) . . ?
C6 C5 C4 124.2(5) . . ?
C6 C5 H5 117.9 . . ?
C4 C5 H5 117.9 . . ?
C5 C6 C1 117.5(4) . . ?
C5 C6 C11 121.0(4) . . ?
C1 C6 C11 121.5(4) . . ?
C4 C7 C9 110.1(5) . . ?
C4 C7 C8 111.7(4) . . ?
C9 C7 C8 107.8(4) . . ?
C4 C7 C10 110.1(4) . . ?
C9 C7 C10 109.2(5) . . ?
C8 C7 C10 107.9(5) . . ?
C7 C8 H8A 109.5 . . ?
C7 C8 H8B 109.5 . . ?
H8A C8 H8B 109.5 . . ?
C7 C8 H8C 109.5 . . ?
H8A C8 H8C 109.5 . . ?
H8B C8 H8C 109.5 . . ?
C7 C9 H9A 109.5 . . ?
C7 C9 H9B 109.5 . . ?
H9A C9 H9B 109.5 . . ?
C7 C9 H9C 109.5 . . ?
H9A C9 H9C 109.5 . . ?
H9B C9 H9C 109.5 . . ?
C7 C10 H10A 109.5 . . ?
C7 C10 H10B 109.5 . . ?
H10A C10 H10B 109.5 . . ?
C7 C10 H10C 109.5 . . ?
H10A C10 H10C 109.5 . . ?
H10B C10 H10C 109.5 . . ?
C14 C11 C12 108.2(4) . . ?
C14 C11 C6 112.9(4) . . ?
C12 C11 C6 109.2(4) . . ?
C14 C11 C13 107.1(4) . . ?
C12 C11 C13 109.9(4) . . ?
C6 C11 C13 109.5(4) . . ?
C11 C12 H12A 109.5 . . ?
C11 C12 H12B 109.5 . . ?
H12A C12 H12B 109.5 . . ?
C11 C12 H12C 109.5 . . ?
H12A C12 H12C 109.5 . . ?
H12B C12 H12C 109.5 . . ?
C11 C13 H13A 109.5 . . ?
C11 C13 H13B 109.5 . . ?
H13A C13 H13B 109.5 . . ?
C11 C13 H13C 109.5 . . ?
H13A C13 H13C 109.5 . . ?
H13B C13 H13C 109.5 . . ?
C11 C14 H14A 109.5 . . ?
C11 C14 H14B 109.5 . . ?
H14A C14 H14B 109.5 . . ?
C11 C14 H14C 109.5 . . ?
H14A C14 H14C 109.5 . . ?
H14B C14 H14C 109.5 . . ?
N1 C15 C2 126.8(5) . . ?
N1 C15 H15 116.6 . . ?
C2 C15 H15 116.6 . . ?
N1 C16 C17 109.7(4) . . ?
N1 C16 H16A 109.7 . . ?
C17 C16 H16A 109.7 . . ?
N1 C16 H16B 109.7 . . ?
C17 C16 H16B 109.7 . . ?
H16A C16 H16B 108.2 . . ?
C16 C17 S1 113.7(3) . . ?
C16 C17 H17A 108.8 . . ?
S1 C17 H17A 108.8 . . ?
C16 C17 H17B 108.8 . . ?
S1 C17 H17B 108.8 . . ?
H17A C17 H17B 107.7 . . ?
C19 C18 S1 110.5(3) . . ?
C19 C18 H18A 109.5 . . ?
S1 C18 H18A 109.5 . . ?
C19 C18 H18B 109.5 . . ?
S1 C18 H18B 109.5 . . ?
H18A C18 H18B 108.1 . . ?
C24 C19 C20 120.4(4) . . ?
C24 C19 C18 120.3(4) . . ?
C20 C19 C18 119.3(4) . . ?
O2 C20 C19 119.2(4) . . ?
O2 C20 C21 121.4(4) . . ?
C19 C20 C21 119.4(4) . . ?
C22 C21 C20 117.4(4) . . ?
C22 C21 C25 120.8(4) . . ?
C20 C21 C25 121.8(4) . . ?
C21 C22 C23 124.1(4) . . ?
C21 C22 H22 118.0 . . ?
C23 C22 H22 118.0 . . ?
C24 C23 C22 116.3(5) . . ?
C24 C23 C29 122.2(5) . . ?
C22 C23 C29 121.5(4) . . ?
C19 C24 C23 122.3(5) . . ?
C19 C24 H24 118.8 . . ?
C23 C24 H24 118.8 . . ?
C27 C25 C26 107.3(4) . . ?
C27 C25 C21 112.1(4) . . ?
C26 C25 C21 109.7(4) . . ?
C27 C25 C28 106.9(4) . . ?
C26 C25 C28 109.7(4) . . ?
C21 C25 C28 111.1(4) . . ?
C25 C26 H26A 109.5 . . ?
C25 C26 H26B 109.5 . . ?
H26A C26 H26B 109.5 . . ?
C25 C26 H26C 109.5 . . ?
H26A C26 H26C 109.5 . . ?
H26B C26 H26C 109.5 . . ?
C25 C27 H27A 109.5 . . ?
C25 C27 H27B 109.5 . . ?
H27A C27 H27B 109.5 . . ?
C25 C27 H27C 109.5 . . ?
H27A C27 H27C 109.5 . . ?
H27B C27 H27C 109.5 . . ?
C25 C28 H28A 109.5 . . ?
C25 C28 H28B 109.5 . . ?
H28A C28 H28B 109.5 . . ?
C25 C28 H28C 109.5 . . ?
H28A C28 H28C 109.5 . . ?
H28B C28 H28C 109.5 . . ?
C31A C29 C23 110.0(7) . . ?
C31 C29 C23 116.3(5) . . ?
C31A C29 C32A 114.9(11) . . ?
C23 C29 C32A 115.1(10) . . ?
C31 C29 C30 111.3(8) . . ?
C23 C29 C30 110.8(7) . . ?
C31A C29 C30A 106.6(11) . . ?
C23 C29 C30A 105.2(7) . . ?
C32A C29 C30A 104.0(11) . . ?
C31 C29 C32 105.3(7) . . ?
C23 C29 C32 108.0(5) . . ?
C30 C29 C32 104.2(7) . . ?
C29 C30 H30A 109.5 . . ?
C29 C30 H30B 109.5 . . ?
H30A C30 H30B 109.5 . . ?
C29 C30 H30C 109.5 . . ?
H30A C30 H30C 109.5 . . ?
H30B C30 H30C 109.5 . . ?
C29 C31 H31A 109.5 . . ?
C29 C31 H31B 109.5 . . ?
H31A C31 H31B 109.5 . . ?
C29 C31 H31C 109.5 . . ?
H31A C31 H31C 109.5 . . ?
H31B C31 H31C 109.5 . . ?
C29 C32 H32A 109.5 . . ?
C29 C32 H32B 109.5 . . ?
H32A C32 H32B 109.5 . . ?
C29 C32 H32C 109.5 . . ?
H32A C32 H32C 109.5 . . ?
H32B C32 H32C 109.5 . . ?
Cl2 C33 Cl1 112.0(5) . . ?
Cl2A C33 Cl1A 102.8(13) . . ?
Cl2 C33 H33A 109.2 . . ?
Cl1 C33 H33A 109.2 . . ?
Cl2 C33 H33B 109.2 . . ?
Cl1 C33 H33B 109.2 . . ?
H33A C33 H33B 107.9 . . ?
O3 C34 O4 117.4(5) . . ?
O3 C34 C35 122.3(5) . . ?
O4 C34 C35 120.3(5) . . ?
O3 C34 Fe1 60.8(2) . . ?
O4 C34 Fe1 56.8(3) . . ?
C35 C34 Fe1 173.5(4) . . ?
C34 C35 H35A 109.5 . . ?
C34 C35 H35B 109.5 . . ?
H35A C35 H35B 109.5 . . ?
C34 C35 H35C 109.5 . . ?
H35A C35 H35C 109.5 . . ?
H35B C35 H35C 109.5 . . ?
C29 C30A H30D 109.5 . . ?
C29 C30A H30E 109.5 . . ?
H30D C30A H30E 109.5 . . ?
C29 C30A H30F 109.5 . . ?
H30D C30A H30F 109.5 . . ?
H30E C30A H30F 109.5 . . ?
C29 C31A H31D 109.5 . . ?
C29 C31A H31E 109.5 . . ?
H31D C31A H31E 109.5 . . ?
C29 C31A H31F 109.5 . . ?
H31D C31A H31F 109.5 . . ?
H31E C31A H31F 109.5 . . ?
C29 C32A H32D 109.5 . . ?
C29 C32A H32E 109.5 . . ?
H32D C32A H32E 109.5 . . ?
C29 C32A H32F 109.5 . . ?
H32D C32A H32F 109.5 . . ?
H32E C32A H32F 109.5 . . ?

loop_
_geom_bond_atom_site_label_1
_geom_bond_atom_site_label_2
_geom_bond_distance
_geom_bond_site_symmetry_2
_geom_bond_publ_flag
Fe1 O2 1.873(3) . ?
Fe1 O1 1.887(3) . ?
Fe1 O4 2.070(4) . ?
Fe1 N1 2.077(4) . ?
Fe1 O3 2.160(3) . ?
Fe1 C34 2.473(5) . ?
Fe1 S1 2.5904(17) . ?
Cl1 C33 1.766(2) . ?
S1 C17 1.813(5) . ?
S1 C18 1.826(5) . ?
O1 C1 1.330(5) . ?
N1 C15 1.293(6) . ?
N1 C16 1.467(6) . ?
C1 C6 1.404(7) . ?
C1 C2 1.409(6) . ?
Cl2 C33 1.763(2) . ?
O2 C20 1.355(6) . ?
C2 C3 1.409(7) . ?
C2 C15 1.438(7) . ?
O3 C34 1.265(6) . ?
C3 C4 1.367(7) . ?
C3 H3 0.9500 . ?
O4 C34 1.274(6) . ?
C4 C5 1.416(7) . ?
C4 C7 1.524(7) . ?
C5 C6 1.393(7) . ?
C5 H5 0.9500 . ?
C6 C11 1.542(6) . ?
C7 C9 1.526(8) . ?
C7 C8 1.534(7) . ?
C7 C10 1.540(7) . ?
C8 H8A 0.9800 . ?
C8 H8B 0.9800 . ?
C8 H8C 0.9800 . ?
C9 H9A 0.9800 . ?
C9 H9B 0.9800 . ?
C9 H9C 0.9800 . ?
C10 H10A 0.9800 . ?
C10 H10B 0.9800 . ?
C10 H10C 0.9800 . ?
C11 C14 1.528(7) . ?
C11 C12 1.530(7) . ?
C11 C13 1.554(6) . ?
C12 H12A 0.9800 . ?
C12 H12B 0.9800 . ?
C12 H12C 0.9800 . ?
C13 H13A 0.9800 . ?
C13 H13B 0.9800 . ?
C13 H13C 0.9800 . ?
C14 H14A 0.9800 . ?
C14 H14B 0.9800 . ?
C14 H14C 0.9800 . ?
C15 H15 0.9500 . ?
C16 C17 1.523(7) . ?
C16 H16A 0.9900 . ?
C16 H16B 0.9900 . ?
C17 H17A 0.9900 . ?
C17 H17B 0.9900 . ?
C18 C19 1.504(6) . ?
C18 H18A 0.9900 . ?
C18 H18B 0.9900 . ?
C19 C24 1.384(7) . ?
C19 C20 1.396(7) . ?
C20 C21 1.422(6) . ?
C21 C22 1.392(7) . ?
C21 C25 1.539(7) . ?
C22 C23 1.398(7) . ?
C22 H22 0.9500 . ?
C23 C24 1.387(7) . ?
C23 C29 1.521(7) . ?
C24 H24 0.9500 . ?
C25 C27 1.527(6) . ?
C25 C26 1.536(7) . ?
C25 C28 1.540(7) . ?
C26 H26A 0.9800 . ?
C26 H26B 0.9800 . ?
C26 H26C 0.9800 . ?
C27 H27A 0.9800 . ?
C27 H27B 0.9800 . ?
C27 H27C 0.9800 . ?
C28 H28A 0.9800 . ?
C28 H28B 0.9800 . ?
C28 H28C 0.9800 . ?
C29 C31A 1.463(14) . ?
C29 C31 1.485(10) . ?
C29 C32A 1.529(2) . ?
C29 C30 1.529(2) . ?
C29 C30A 1.532(2) . ?
C29 C32 1.533(2) . ?
C30 H30A 0.9800 . ?
C30 H30B 0.9800 . ?
C30 H30C 0.9800 . ?
C31 H31A 0.9800 . ?
C31 H31B 0.9800 . ?
C31 H31C 0.9800 . ?
C32 H32A 0.9800 . ?
C32 H32B 0.9800 . ?
C32 H32C 0.9800 . ?
C33 Cl2A 1.768(2) . ?
C33 Cl1A 1.770(2) . ?
C33 H33A 0.9900 . ?
C33 H33B 0.9900 . ?
C34 C35 1.485(7) . ?
C35 H35A 0.9800 . ?
C35 H35B 0.9800 . ?
C35 H35C 0.9800 . ?
C30A H30D 0.9800 . ?
C30A H30E 0.9800 . ?
C30A H30F 0.9800 . ?
C31A H31D 0.9800 . ?
C31A H31E 0.9800 . ?
C31A H31F 0.9800 . ?
C32A H32D 0.9800 . ?
C32A H32E 0.9800 . ?
C32A H32F 0.9800 . ?
